data_2018095
loop_
_publ_author_name
'Nalla, Sowjanya'
'Bond, Marcus R.'

_publ_section_title
;
 [CuCl~3~(H~2~O)]^{-^} complexes aggregated to form hydrate columns in
 methyl-substituted pyridinium or piperidinium salts
;
_journal_coeditor_code BM3105
_journal_issue 6
_journal_name_full 'Acta Crystallographica Section C'
_journal_page_first m185
_journal_page_last m194
_journal_paper_doi 10.1107/S0108270111017306
_journal_volume 67
_journal_year 2011
_chemical_formula_iupac '(C7 H10 N1) [Cu Cl3 (H2 O)]'
_chemical_formula_moiety 'C7 H10 N1 +, H2 Cl3 Cu1 O1 -'
_chemical_formula_sum 'C7 H12 Cl3 Cu N O'
_chemical_formula_weight 296.07
_chemical_name_systematic
;
2,3-dimethylpyridinium aquatrichloridocuprate(II)
;
_space_group_crystal_system triclinic
_space_group_IT_number 2
_space_group_name_Hall '-P 1'
_space_group_name_H-M_alt 'P -1'
_symmetry_space_group_name_Hall '-P 1'
_symmetry_space_group_name_H-M 'P -1'
_atom_sites_solution_hydrogens geom
_atom_sites_solution_primary direct
_atom_sites_solution_secondary difmap
_cell_angle_alpha 74.101(3)
_cell_angle_beta 76.513(4)
_cell_angle_gamma 59.895(7)
_cell_formula_units_Z 2
_cell_length_a 8.8088(4)
_cell_length_b 8.7803(4)
_cell_length_c 8.7570(4)
_cell_measurement_reflns_used 2526
_cell_measurement_temperature 100(2)
_cell_measurement_theta_max 27.485
_cell_measurement_theta_min 2.91
_cell_volume 559.77(6)
_computing_cell_refinement 'SCALEPACK (Otwinowski & Minor, 1997)'
_computing_data_collection 'COLLECT (Nonius, 1998)'
_computing_data_reduction 'DENZO and SCALEPACK (Otwinowski & Minor, 1997)'
_computing_molecular_graphics 'ORTEP-3 for Windows (Farrugia, 1997)'
_computing_publication_material 'WinGX (Farrugia, 1999)'
_computing_structure_refinement 'SHELXL97 (Sheldrick, 2008)'
_computing_structure_solution 'SIR92 (Altomare <i>et al.</i>, 1993)'
_diffrn_ambient_temperature 100(2)
_diffrn_detector_area_resol_mean 9
_diffrn_measured_fraction_theta_full 0.988
_diffrn_measured_fraction_theta_max 0.988
_diffrn_measurement_device '95mm CCD camera on \k-goniostat'
_diffrn_measurement_device_type 'Nonius KappaCCD area-detector'
_diffrn_measurement_method CCD
_diffrn_radiation_monochromator graphite
_diffrn_radiation_type MoK\a
_diffrn_radiation_wavelength 0.71073
_diffrn_reflns_av_R_equivalents 0.0241
_diffrn_reflns_limit_h_max 11
_diffrn_reflns_limit_h_min -11
_diffrn_reflns_limit_k_max 11
_diffrn_reflns_limit_k_min -11
_diffrn_reflns_limit_l_max 11
_diffrn_reflns_limit_l_min -11
_diffrn_reflns_number 4879
_diffrn_reflns_theta_full 27.5
_diffrn_reflns_theta_max 27.5
_diffrn_reflns_theta_min 3.98
_exptl_absorpt_coefficient_mu 2.628
_exptl_absorpt_correction_T_max 0.826
_exptl_absorpt_correction_T_min 0.589
_exptl_absorpt_correction_type multi-scan
_exptl_absorpt_process_details '(DENZO/SCALEPACK; Otwinowski & Minor, 1997)'
_exptl_crystal_colour green
_exptl_crystal_density_diffrn 1.757
_exptl_crystal_density_method 'not measured'
_exptl_crystal_description plate
_exptl_crystal_F_000 298
_exptl_crystal_size_max 0.23
_exptl_crystal_size_mid 0.12
_exptl_crystal_size_min 0.08
_refine_diff_density_max 1.128
_refine_diff_density_min -0.763
_refine_ls_extinction_method none
_refine_ls_goodness_of_fit_ref 1.164
_refine_ls_hydrogen_treatment mixed
_refine_ls_matrix_type full
_refine_ls_number_parameters 129
_refine_ls_number_reflns 2554
_refine_ls_number_restraints 2
_refine_ls_restrained_S_all 1.163
_refine_ls_R_factor_all 0.0497
_refine_ls_R_factor_gt 0.0459
_refine_ls_shift/su_max 0
_refine_ls_shift/su_mean 0
_refine_ls_structure_factor_coef Fsqd
_refine_ls_weighting_details 'calc w=1/[\s^2^(Fo^2^)+(0.0417P)^2^+2.7302P] where P=(Fo^2^+2Fc^2^)/3'
_refine_ls_weighting_scheme calc
_refine_ls_wR_factor_gt 0.1214
_refine_ls_wR_factor_ref 0.1235
_reflns_number_gt 2349
_reflns_number_total 2554
_reflns_threshold_expression I>2\s(I)
_cod_data_source_file bm3105.cif
_cod_data_source_block III100K
_cod_database_code 2018095
_cod_database_fobs_code 2018095

loop_
_space_group_symop_operation_xyz
'x, y, z'
'-x, -y, -z'

loop_
_atom_site_type_symbol
_atom_site_label
_atom_site_fract_x
_atom_site_fract_y
_atom_site_fract_z
_atom_site_U_iso_or_equiv
_atom_site_adp_type
_atom_site_calc_flag
_atom_site_refinement_flags
_atom_site_occupancy
_atom_site_symmetry_multiplicity
_atom_site_disorder_assembly
_atom_site_disorder_group
Cu Cu1 0.37325(6) 0.87179(7) 0.07850(6) 0.01891(16) Uani d . 1 1 . .
Cl Cl1 0.48941(12) 0.97670(13) 0.20498(12) 0.0211(2) Uani d . 1 1 . .
Cl Cl2 0.09563(13) 1.10156(14) 0.11538(13) 0.0224(2) Uani d . 1 1 . .
Cl Cl3 0.58548(13) 0.58494(13) 0.13918(13) 0.0234(2) Uani d . 1 1 . .
O O1 0.2852(4) 0.7928(4) -0.0571(4) 0.0245(6) Uani d D 1 1 . .
H H1WA 0.340(8) 0.686(3) -0.062(8) 0.047(19) Uiso d D 1 1 . .
H H1WB 0.178(2) 0.831(11) -0.053(10) 0.07(2) Uiso d D 1 1 . .
N N1 -0.1125(5) 0.6884(5) 0.2725(4) 0.0224(7) Uani d . 1 1 . .
H H1 -0.2216 0.7543 0.2565 0.027 Uiso calc R 1 1 . .
C C2 -0.0458(6) 0.7410(6) 0.3596(5) 0.0221(8) Uani d . 1 1 . .
C C21 -0.1638(6) 0.9092(6) 0.4227(6) 0.0290(10) Uani d . 1 1 . .
H H21A -0.1690 0.8836 0.5370 0.043 Uiso calc R 1 1 . .
H H21B -0.2802 0.9593 0.3929 0.043 Uiso calc R 1 1 . .
H H21C -0.1185 0.9933 0.3788 0.043 Uiso calc R 1 1 . .
C C3 0.1318(6) 0.6342(6) 0.3863(5) 0.0217(8) Uani d . 1 1 . .
C C31 0.2119(6) 0.6902(7) 0.4810(6) 0.0292(10) Uani d . 1 1 . .
H H31A 0.1386 0.7158 0.5802 0.044 Uiso calc R 1 1 . .
H H31B 0.2205 0.7954 0.4208 0.044 Uiso calc R 1 1 . .
H H31C 0.3277 0.5949 0.5023 0.044 Uiso calc R 1 1 . .
C C4 0.2295(6) 0.4792(6) 0.3223(6) 0.0243(9) Uani d . 1 1 . .
H H4 0.3477 0.4069 0.3391 0.029 Uiso calc R 1 1 . .
C C5 0.1549(6) 0.4296(6) 0.2339(5) 0.0248(9) Uani d . 1 1 . .
H H5 0.2214 0.3246 0.1927 0.030 Uiso calc R 1 1 . .
C C6 -0.0186(6) 0.5385(6) 0.2088(5) 0.0236(9) Uani d . 1 1 . .
H H6 -0.0712 0.5096 0.1484 0.028 Uiso calc R 1 1 . .

loop_
_atom_site_aniso_label
_atom_site_aniso_U_11
_atom_site_aniso_U_22
_atom_site_aniso_U_33
_atom_site_aniso_U_12
_atom_site_aniso_U_13
_atom_site_aniso_U_23
Cu1 0.0156(3) 0.0205(3) 0.0246(3) -0.0105(2) -0.00274(18) -0.00538(19)
Cl1 0.0171(4) 0.0240(5) 0.0265(5) -0.0111(4) -0.0030(3) -0.0076(4)
Cl2 0.0160(4) 0.0236(5) 0.0293(5) -0.0091(4) -0.0033(4) -0.0074(4)
Cl3 0.0199(5) 0.0208(5) 0.0311(5) -0.0088(4) -0.0063(4) -0.0060(4)
O1 0.0189(15) 0.0231(16) 0.0346(17) -0.0088(13) -0.0071(13) -0.0086(13)
N1 0.0171(16) 0.0261(18) 0.0245(18) -0.0116(15) -0.0008(13) -0.0035(14)
C2 0.025(2) 0.025(2) 0.020(2) -0.0159(18) 0.0000(16) -0.0024(16)
C21 0.029(2) 0.026(2) 0.029(2) -0.0099(19) -0.0015(18) -0.0077(18)
C3 0.021(2) 0.027(2) 0.020(2) -0.0165(18) -0.0023(15) -0.0003(16)
C31 0.031(2) 0.036(3) 0.029(2) -0.021(2) -0.0052(18) -0.0064(19)
C4 0.0182(19) 0.027(2) 0.029(2) -0.0126(17) -0.0027(16) -0.0031(17)
C5 0.024(2) 0.023(2) 0.026(2) -0.0123(18) 0.0036(16) -0.0063(17)
C6 0.026(2) 0.031(2) 0.0184(19) -0.0183(19) 0.0000(16) -0.0039(16)

loop_
_atom_type_symbol
_atom_type_description
_atom_type_scat_dispersion_real
_atom_type_scat_dispersion_imag
_atom_type_scat_source
C C 0.0033 0.0016 'International Tables Vol C Tables 4.2.6.8 and 6.1.1.4'
H H 0 0 'International Tables Vol C Tables 4.2.6.8 and 6.1.1.4'
N N 0.0061 0.0033 'International Tables Vol C Tables 4.2.6.8 and 6.1.1.4'
O O 0.0106 0.006 'International Tables Vol C Tables 4.2.6.8 and 6.1.1.4'
Cl Cl 0.1484 0.1585 'International Tables Vol C Tables 4.2.6.8 and 6.1.1.4'
Cu Cu 0.3201 1.2651 'International Tables Vol C Tables 4.2.6.8 and 6.1.1.4'

loop_
_geom_angle_atom_site_label_1
_geom_angle_atom_site_label_2
_geom_angle_atom_site_label_3
_geom_angle_site_symmetry_1
_geom_angle_site_symmetry_3
_geom_angle
_geom_angle_publ_flag
Cl1 Cu1 Cl1 . 2_675 85.90(4) yes
Cl1 Cu1 Cl2 . . 92.68(4) yes
Cl1 Cu1 Cl2 2_675 . 101.15(4) yes
Cl1 Cu1 Cl3 . . 92.99(4) yes
Cl1 Cu1 Cl3 2_675 . 105.74(4) yes
Cl2 Cu1 Cl3 . . 152.84(5) yes
Cl1 Cu1 O1 . . 172.77(10) yes
Cl1 Cu1 O1 2_675 . 86.87(10) yes
Cl2 Cu1 O1 . . 88.97(10) yes
Cl3 Cu1 O1 . . 88.72(10) yes
Cu1 Cl1 Cu1 . 2_675 94.10(4) yes
Cu1 O1 H1WA . . 116(5) ?
Cu1 O1 H1WB . . 119(6) ?
H1WA O1 H1WB . . 111(7) ?
C2 N1 C6 . . 124.1(4) ?
C2 N1 H1 . . 118 ?
C6 N1 H1 . . 118 ?
N1 C2 C21 . . 118.6(4) ?
C3 C2 C21 . . 123.1(4) ?
C2 C21 H21A . . 109.5 ?
C2 C21 H21B . . 109.5 ?
H21A C21 H21B . . 109.5 ?
C2 C21 H21C . . 109.5 ?
H21A C21 H21C . . 109.5 ?
H21B C21 H21C . . 109.5 ?
N1 C2 C3 . . 118.3(4) ?
C2 C3 C4 . . 118.2(4) ?
C2 C3 C31 . . 119.9(4) ?
C4 C3 C31 . . 121.9(4) ?
C3 C31 H31A . . 109.5 ?
C3 C31 H31B . . 109.5 ?
H31A C31 H31B . . 109.5 ?
C3 C31 H31C . . 109.5 ?
H31A C31 H31C . . 109.5 ?
H31B C31 H31C . . 109.5 ?
C3 C4 C5 . . 121.5(4) ?
C3 C4 H4 . . 119.3 ?
C5 C4 H4 . . 119.3 ?
C4 C5 C6 . . 118.6(4) ?
C4 C5 H5 . . 120.7 ?
C6 C5 H5 . . 120.7 ?
C5 C6 N1 . . 119.3(4) ?
C5 C6 H6 . . 120.3 ?
N1 C6 H6 . . 120.3 ?

loop_
_geom_bond_atom_site_label_1
_geom_bond_atom_site_label_2
_geom_bond_site_symmetry_2
_geom_bond_distance
_geom_bond_publ_flag
Cu1 Cl1 . 2.2705(11) yes
Cu1 Cl1 2_675 2.7928(12) yes
Cu1 Cl2 . 2.2790(11) yes
Cu1 Cl3 . 2.2644(11) yes
Cu1 O1 . 1.978(3) yes
O1 H1WA . 0.818(10) ?
O1 H1WB . 0.820(10) ?
N1 C2 . 1.347(6) ?
N1 C6 . 1.349(6) ?
N1 H1 . 0.86 ?
C2 C3 . 1.400(6) ?
C2 C21 . 1.485(6) ?
C21 H21A . 0.96 ?
C21 H21B . 0.96 ?
C21 H21C . 0.96 ?
C3 C31 . 1.507(6) ?
C31 H31A . 0.96 ?
C31 H31B . 0.96 ?
C31 H31C . 0.96 ?
C3 C4 . 1.387(6) ?
C4 H4 . 0.93 ?
C4 C5 . 1.390(6) ?
C5 H5 . 0.93 ?
C5 C6 . 1.369(6) ?
C6 H6 . 0.93 ?
